data_7109502
loop_
_publ_author_name
'David L. Davies'
'Kuldip Singh'
'Shalini Singh'
'Barbara Villa-Marcos'

_publ_section_title
;
 Preparation of single enantiomers of chiral at metal bis-cyclometallated
 iridium complexes
;
_journal_name_full Chem.Commun.
_journal_page_first 6546
_journal_paper_doi 10.1039/c3cc43121e
_journal_volume 49
_journal_year 2013
_chemical_formula_moiety '(C37 H30 N3 O Ir)2.5(C H4 O)'
_chemical_formula_sum 'C39.5 H40 Ir N3 O3.5'
_chemical_formula_weight 804.95
_chemical_name_systematic
;
?
;
_space_group_IT_number 19
_symmetry_cell_setting orthorhombic
_symmetry_space_group_name_Hall 'P 2ac 2ab'
_symmetry_space_group_name_H-M 'P 21 21 21'
_atom_sites_solution_hydrogens geom
_atom_sites_solution_primary direct
_atom_sites_solution_secondary difmap
_audit_creation_method SHELXL-97
_cell_angle_alpha 90.00
_cell_angle_beta 90.00
_cell_angle_gamma 90.00
_cell_formula_units_Z 4
_cell_length_a 9.541(2)
_cell_length_b 12.508(3)
_cell_length_c 28.060(7)
_cell_measurement_reflns_used 977
_cell_measurement_temperature 150(2)
_cell_measurement_theta_max 27.550
_cell_measurement_theta_min 3.258
_cell_volume 3348.6(14)
_computing_cell_refinement 'Bruker SMART'
_computing_data_collection 'Bruker SMART'
_computing_data_reduction 'Bruker SHELXTL'
_computing_molecular_graphics 'Bruker SHELXTL'
_computing_publication_material 'Bruker SHELXTL'
_computing_structure_refinement 'SHELXL-97 (Sheldrick, 1997)'
_computing_structure_solution 'SHELXS-97 (Sheldrick, 1990)'
_diffrn_ambient_temperature 150(2)
_diffrn_measured_fraction_theta_full 1.000
_diffrn_measured_fraction_theta_max 1.000
_diffrn_measurement_device_type 'CCD area detector'
_diffrn_measurement_method 'phi and omega scans'
_diffrn_radiation_monochromator graphite
_diffrn_radiation_source 'fine-focus sealed tube'
_diffrn_radiation_type MoK\a
_diffrn_radiation_wavelength 0.71073
_diffrn_reflns_av_R_equivalents 0.0471
_diffrn_reflns_av_sigmaI/netI 0.0431
_diffrn_reflns_limit_h_max 11
_diffrn_reflns_limit_h_min -11
_diffrn_reflns_limit_k_max 15
_diffrn_reflns_limit_k_min -15
_diffrn_reflns_limit_l_max 34
_diffrn_reflns_limit_l_min -34
_diffrn_reflns_number 25945
_diffrn_reflns_theta_full 26.00
_diffrn_reflns_theta_max 26.00
_diffrn_reflns_theta_min 1.45
_exptl_absorpt_coefficient_mu 4.032
_exptl_absorpt_correction_T_max 0.862
_exptl_absorpt_correction_T_min 0.600
_exptl_absorpt_correction_type empirical
_exptl_absorpt_process_details
;
absorption correction based on 20098 reflections(SADABS);Rint 0.0845 before
correction and 0.0560 after.
;
_exptl_crystal_colour yellow
_exptl_crystal_density_diffrn 1.597
_exptl_crystal_density_method 'not measured'
_exptl_crystal_description block
_exptl_crystal_F_000 1612
_exptl_crystal_size_max 0.29
_exptl_crystal_size_mid 0.25
_exptl_crystal_size_min 0.13
_refine_diff_density_max 2.377
_refine_diff_density_min -1.955
_refine_diff_density_rms 0.132
_refine_ls_abs_structure_details 'Flack H D (1983), Acta Cryst. A39, 876-881'
_refine_ls_abs_structure_Flack 0.026(10)
_refine_ls_extinction_method none
_refine_ls_goodness_of_fit_ref 1.246
_refine_ls_hydrogen_treatment constr
_refine_ls_matrix_type full
_refine_ls_number_parameters 440
_refine_ls_number_reflns 6587
_refine_ls_number_restraints 0
_refine_ls_restrained_S_all 1.246
_refine_ls_R_factor_all 0.0428
_refine_ls_R_factor_gt 0.0398
_refine_ls_shift/su_max 0.001
_refine_ls_shift/su_mean 0.000
_refine_ls_structure_factor_coef Fsqd
_refine_ls_weighting_details 'calc w=1/[\s^2^(Fo^2^)+(0.0396P)^2^+0.0000P] where P=(Fo^2^+2Fc^2^)/3'
_refine_ls_weighting_scheme calc
_refine_ls_wR_factor_gt 0.0832
_refine_ls_wR_factor_ref 0.0841
_reflns_number_gt 6338
_reflns_number_total 6587
_reflns_threshold_expression >2sigma(I)
_cod_data_source_file c3cc43121e.txt
_cod_data_source_block 08016
_cod_depositor_comments
;
The following automatic conversions were performed:

'_refine_ls_hydrogen_treatment' value 'constrained' was replaced with
the value 'constr' as specified in the replacement file
'src/cod-tools/trunk/data/replacement-values/replacement_values.lst'.

Automatic conversion script
Id: cif_fix_values 5376 2017-05-30 11:51:03Z andrius 
;
_cod_original_cell_volume 3348.8(14)
_cod_original_sg_symbol_H-M P2(1)2(1)2(1)
_cod_original_formula_sum 'C39.50 H40 Ir N3 O3.50'
_cod_database_code 7109502

loop_
_symmetry_equiv_pos_as_xyz
'x, y, z'
'-x+1/2, -y, z+1/2'
'-x, y+1/2, -z+1/2'
'x+1/2, -y+1/2, -z'

loop_
_atom_site_label
_atom_site_type_symbol
_atom_site_fract_x
_atom_site_fract_y
_atom_site_fract_z
_atom_site_U_iso_or_equiv
_atom_site_adp_type
_atom_site_occupancy
_atom_site_symmetry_multiplicity
_atom_site_calc_flag
_atom_site_refinement_flags
Ir1 Ir 0.95428(2) 0.585984(19) 0.373865(10) 0.02023(7) Uani 1 1 d .
O1 O 0.8533(5) 0.4363(3) 0.35942(15) 0.0239(10) Uani 1 1 d .
N1 N 0.7824(6) 0.6514(4) 0.40584(19) 0.0201(12) Uani 1 1 d .
N2 N 1.1397(6) 0.5265(4) 0.3492(2) 0.0235(12) Uani 1 1 d .
N3 N 0.8881(6) 0.6401(4) 0.30542(19) 0.0205(12) Uani 1 1 d .
C1 C 0.6538(7) 0.6071(5) 0.4053(3) 0.0279(16) Uani 1 1 d .
H1 H 0.6403 0.5418 0.3885 0.034 Uiso 1 1 calc R
C2 C 0.5412(8) 0.6530(6) 0.4281(2) 0.0330(16) Uani 1 1 d .
H2 H 0.4507 0.6216 0.4260 0.040 Uiso 1 1 calc R
C3 C 0.5619(8) 0.7455(6) 0.4541(3) 0.0340(17) Uani 1 1 d .
H3 H 0.4864 0.7777 0.4709 0.041 Uiso 1 1 calc R
C4 C 0.6961(7) 0.7911(6) 0.4555(2) 0.0280(16) Uani 1 1 d .
H4 H 0.7130 0.8537 0.4738 0.034 Uiso 1 1 calc R
C5 C 0.8040(7) 0.7439(5) 0.4298(2) 0.0237(14) Uani 1 1 d .
C6 C 0.9453(7) 0.7864(5) 0.4250(2) 0.0221(13) Uani 1 1 d .
C7 C 0.9889(8) 0.8832(6) 0.4445(3) 0.0317(18) Uani 1 1 d .
H7 H 0.9255 0.9251 0.4628 0.038 Uiso 1 1 calc R
C8 C 1.1254(8) 0.9185(6) 0.4372(3) 0.0370(17) Uani 1 1 d .
H8 H 1.1560 0.9840 0.4508 0.044 Uiso 1 1 calc R
C9 C 1.2157(9) 0.8579(6) 0.4102(3) 0.0357(19) Uani 1 1 d .
H9 H 1.3084 0.8828 0.4049 0.043 Uiso 1 1 calc R
C10 C 1.1741(7) 0.7609(6) 0.3905(3) 0.0308(17) Uani 1 1 d .
H10 H 1.2391 0.7198 0.3726 0.037 Uiso 1 1 calc R
C11 C 1.0373(8) 0.7234(5) 0.3971(2) 0.0244(14) Uani 1 1 d .
C12 C 1.1829(8) 0.5316(6) 0.3029(3) 0.0300(17) Uani 1 1 d .
H12 H 1.1225 0.5626 0.2798 0.036 Uiso 1 1 calc R
C13 C 1.3118(7) 0.4929(6) 0.2886(3) 0.0308(17) Uani 1 1 d .
H13 H 1.3407 0.4990 0.2563 0.037 Uiso 1 1 calc R
C14 C 1.3971(8) 0.4459(6) 0.3215(3) 0.0334(18) Uani 1 1 d .
H14 H 1.4861 0.4189 0.3123 0.040 Uiso 1 1 calc R
C15 C 1.3533(8) 0.4376(5) 0.3687(3) 0.0361(17) Uani 1 1 d .
H15 H 1.4114 0.4035 0.3916 0.043 Uiso 1 1 calc R
C16 C 1.2237(7) 0.4795(5) 0.3821(3) 0.0257(16) Uani 1 1 d .
C17 C 1.1640(7) 0.4756(5) 0.4296(3) 0.0297(17) Uani 1 1 d .
C18 C 1.2297(9) 0.4265(6) 0.4682(3) 0.0388(19) Uani 1 1 d .
H18 H 1.3190 0.3941 0.4642 0.047 Uiso 1 1 calc R
C19 C 1.1653(9) 0.4250(6) 0.5122(3) 0.0408(19) Uani 1 1 d .
H19 H 1.2122 0.3947 0.5388 0.049 Uiso 1 1 calc R
C20 C 1.0313(9) 0.4680(6) 0.5176(3) 0.0373(18) Uani 1 1 d .
H20 H 0.9850 0.4640 0.5476 0.045 Uiso 1 1 calc R
C21 C 0.9656(8) 0.5170(5) 0.4790(2) 0.0303(15) Uani 1 1 d .
H21 H 0.8757 0.5481 0.4833 0.036 Uiso 1 1 calc R
C22 C 1.0278(7) 0.5215(5) 0.4344(2) 0.0232(14) Uani 1 1 d .
C23 C 0.7872(6) 0.4081(6) 0.3199(2) 0.0276(15) Uani 1 1 d .
C24 C 0.7316(7) 0.3031(5) 0.3172(3) 0.0261(16) Uani 1 1 d .
H24 H 0.7392 0.2576 0.3441 0.031 Uiso 1 1 calc R
C25 C 0.6678(7) 0.2652(6) 0.2773(3) 0.0334(17) Uani 1 1 d .
H25 H 0.6320 0.1944 0.2769 0.040 Uiso 1 1 calc R
C26 C 0.6545(8) 0.3292(6) 0.2370(3) 0.0363(18) Uani 1 1 d .
H26 H 0.6122 0.3021 0.2088 0.044 Uiso 1 1 calc R
C27 C 0.7037(7) 0.4325(6) 0.2388(3) 0.0315(17) Uani 1 1 d .
H27 H 0.6927 0.4770 0.2116 0.038 Uiso 1 1 calc R
C28 C 0.7702(7) 0.4748(5) 0.2798(2) 0.0244(15) Uani 1 1 d .
C29 C 0.8193(6) 0.5853(6) 0.2751(2) 0.0230(13) Uani 1 1 d .
H29 H 0.7973 0.6202 0.2460 0.028 Uiso 1 1 calc R
C30 C 0.9348(7) 0.7500(5) 0.2896(2) 0.0256(14) Uani 1 1 d .
H30 H 1.0341 0.7581 0.3005 0.031 Uiso 1 1 calc R
C31 C 0.9356(8) 0.7684(6) 0.2359(2) 0.0304(16) Uani 1 1 d .
H31A H 0.9921 0.7130 0.2204 0.046 Uiso 1 1 calc R
H31B H 0.9758 0.8388 0.2290 0.046 Uiso 1 1 calc R
H31C H 0.8394 0.7653 0.2238 0.046 Uiso 1 1 calc R
C32 C 0.8518(8) 0.8384(5) 0.3139(2) 0.0241(14) Uani 1 1 d .
C33 C 0.7098(7) 0.8291(6) 0.3231(2) 0.0267(15) Uani 1 1 d .
H33 H 0.6619 0.7646 0.3158 0.032 Uiso 1 1 calc R
C34 C 0.6374(8) 0.9149(6) 0.3433(2) 0.0330(15) Uani 1 1 d .
H34 H 0.5409 0.9078 0.3510 0.040 Uiso 1 1 calc R
C35 C 0.7052(9) 1.0092(6) 0.3519(2) 0.0326(18) Uani 1 1 d .
H35 H 0.6548 1.0684 0.3644 0.039 Uiso 1 1 calc R
C36 C 0.8460(9) 1.0187(6) 0.3426(3) 0.0329(17) Uani 1 1 d .
H36 H 0.8930 1.0839 0.3494 0.040 Uiso 1 1 calc R
C37 C 0.9197(7) 0.9341(5) 0.3232(2) 0.0290(16) Uani 1 1 d .
H37 H 1.0167 0.9415 0.3163 0.035 Uiso 1 1 calc R
C38 C 0.9769(12) 0.2279(8) 0.4315(3) 0.062(3) Uani 1 1 d .
H38A H 1.0229 0.2744 0.4548 0.093 Uiso 1 1 calc R
H38B H 1.0083 0.1540 0.4362 0.093 Uiso 1 1 calc R
H38C H 0.8751 0.2318 0.4357 0.093 Uiso 1 1 calc R
O2 O 1.0130(6) 0.2622(5) 0.3841(2) 0.0528(16) Uani 1 1 d .
H2A H 0.9514 0.3045 0.3739 0.079 Uiso 1 1 calc R
C39 C 0.632(4) 0.356(2) 0.4674(8) 0.114(12) Uani 0.50 1 d P
H39A H 0.7229 0.3481 0.4834 0.170 Uiso 0.50 1 calc PR
H39B H 0.5650 0.3054 0.4810 0.170 Uiso 0.50 1 calc PR
H39C H 0.5978 0.4291 0.4717 0.170 Uiso 0.50 1 calc PR
O3 O 0.648(3) 0.3353(16) 0.4191(7) 0.117(8) Uani 0.50 1 d P
H3A H 0.7007 0.2819 0.4155 0.175 Uiso 0.50 1 calc PR
C40 C 0.3407(12) 0.1478(9) 0.3757(6) 0.096(4) Uani 1 1 d .
H40A H 0.4113 0.1965 0.3625 0.145 Uiso 1 1 calc R
H40B H 0.3822 0.0769 0.3803 0.145 Uiso 1 1 calc R
H40C H 0.3079 0.1754 0.4065 0.145 Uiso 1 1 calc R
O4 O 0.2286(11) 0.1404(10) 0.3445(3) 0.111(4) Uani 1 1 d .
H4A H 0.1579 0.1696 0.3567 0.166 Uiso 1 1 calc R

loop_
_atom_site_aniso_label
_atom_site_aniso_U_11
_atom_site_aniso_U_22
_atom_site_aniso_U_33
_atom_site_aniso_U_23
_atom_site_aniso_U_13
_atom_site_aniso_U_12
Ir1 0.01628(11) 0.01705(11) 0.02736(12) -0.00280(12) 0.00072(12) 0.00114(10)
O1 0.025(2) 0.015(2) 0.032(3) -0.0010(17) -0.0015(19) -0.0029(18)
N1 0.022(3) 0.018(3) 0.020(3) -0.008(2) 0.004(2) 0.001(2)
N2 0.019(3) 0.016(3) 0.036(3) 0.004(2) 0.004(3) 0.000(2)
N3 0.017(3) 0.024(3) 0.021(3) -0.003(2) 0.006(2) 0.000(2)
C1 0.022(3) 0.026(4) 0.036(4) -0.004(3) 0.005(3) -0.004(3)
C2 0.022(4) 0.040(4) 0.037(4) 0.001(3) 0.001(4) -0.004(4)
C3 0.029(4) 0.034(4) 0.040(4) -0.007(3) 0.011(3) 0.008(3)
C4 0.033(4) 0.028(4) 0.023(4) -0.003(3) 0.000(3) 0.005(3)
C5 0.028(4) 0.018(3) 0.024(4) 0.004(3) 0.002(3) 0.002(3)
C6 0.022(3) 0.023(3) 0.021(3) -0.001(2) -0.005(3) 0.001(3)
C7 0.039(4) 0.025(4) 0.030(4) -0.001(3) -0.009(3) 0.002(3)
C8 0.039(4) 0.022(3) 0.050(5) -0.009(4) -0.007(4) -0.001(4)
C9 0.026(4) 0.033(4) 0.048(5) 0.002(4) -0.005(4) -0.004(3)
C10 0.026(4) 0.024(4) 0.043(4) -0.001(3) 0.001(3) 0.001(3)
C11 0.022(3) 0.016(3) 0.035(3) -0.001(3) -0.006(3) 0.000(3)
C12 0.032(4) 0.023(4) 0.035(4) -0.006(3) 0.002(3) -0.002(3)
C13 0.021(4) 0.028(4) 0.043(5) -0.012(3) 0.007(3) -0.004(3)
C14 0.022(4) 0.032(4) 0.046(5) -0.011(3) 0.006(3) 0.004(3)
C15 0.027(3) 0.029(4) 0.052(5) -0.009(4) -0.005(4) 0.005(3)
C16 0.023(3) 0.013(3) 0.042(5) -0.002(3) 0.003(3) 0.002(2)
C17 0.022(4) 0.016(3) 0.051(5) -0.008(3) -0.011(3) 0.001(3)
C18 0.038(4) 0.030(4) 0.049(5) -0.009(4) -0.010(4) 0.010(4)
C19 0.050(5) 0.032(4) 0.040(4) 0.007(4) -0.020(4) 0.006(4)
C20 0.044(5) 0.039(4) 0.030(4) -0.006(3) -0.003(4) 0.003(4)
C21 0.030(4) 0.025(3) 0.036(4) -0.001(3) -0.005(4) -0.003(3)
C22 0.022(4) 0.018(3) 0.029(4) -0.001(3) -0.009(3) 0.002(3)
C23 0.012(3) 0.025(3) 0.045(4) -0.011(4) 0.007(3) 0.003(3)
C24 0.020(4) 0.020(3) 0.039(4) 0.001(3) 0.005(3) 0.002(3)
C25 0.026(4) 0.018(3) 0.056(5) -0.013(3) 0.000(3) -0.001(3)
C26 0.030(4) 0.040(4) 0.039(4) -0.009(4) -0.005(4) 0.002(3)
C27 0.028(4) 0.033(4) 0.034(4) -0.007(3) -0.001(3) 0.000(3)
C28 0.016(3) 0.023(4) 0.034(4) -0.004(3) -0.004(3) -0.001(3)
C29 0.019(3) 0.024(3) 0.026(3) -0.005(3) 0.005(2) 0.002(3)
C30 0.020(3) 0.023(3) 0.034(4) 0.001(3) -0.003(3) -0.001(3)
C31 0.030(4) 0.027(4) 0.035(4) 0.004(3) 0.011(3) 0.001(3)
C32 0.028(4) 0.021(3) 0.023(4) 0.008(3) 0.000(3) 0.003(3)
C33 0.024(4) 0.029(4) 0.027(4) 0.007(3) -0.001(3) -0.002(3)
C34 0.031(4) 0.034(4) 0.034(4) 0.001(4) 0.005(3) 0.011(4)
C35 0.050(5) 0.026(4) 0.022(4) -0.002(3) 0.004(4) 0.016(3)
C36 0.043(5) 0.018(3) 0.038(4) -0.003(3) -0.005(4) 0.004(3)
C37 0.031(4) 0.023(4) 0.032(4) 0.006(3) 0.001(3) -0.006(3)
C38 0.090(8) 0.053(6) 0.043(5) 0.002(4) -0.004(5) -0.020(6)
O2 0.048(3) 0.046(3) 0.064(4) -0.016(3) -0.024(3) -0.009(3)
C39 0.18(3) 0.12(2) 0.042(14) 0.015(14) 0.007(18) -0.04(2)
O3 0.131(19) 0.097(15) 0.123(16) -0.030(12) -0.072(15) 0.031(13)
C40 0.060(7) 0.055(6) 0.174(13) -0.013(9) -0.029(10) 0.013(5)
O4 0.100(7) 0.151(9) 0.081(6) -0.029(6) -0.008(6) 0.071(7)

loop_
_atom_type_symbol
_atom_type_description
_atom_type_scat_dispersion_real
_atom_type_scat_dispersion_imag
_atom_type_scat_source
C C 0.0033 0.0016 'International Tables Vol C Tables 4.2.6.8 and 6.1.1.4'
H H 0.0000 0.0000 'International Tables Vol C Tables 4.2.6.8 and 6.1.1.4'
N N 0.0061 0.0033 'International Tables Vol C Tables 4.2.6.8 and 6.1.1.4'
O O 0.0106 0.0060 'International Tables Vol C Tables 4.2.6.8 and 6.1.1.4'
Ir Ir -1.4442 7.9887 'International Tables Vol C Tables 4.2.6.8 and 6.1.1.4'

loop_
_geom_angle_atom_site_label_1
_geom_angle_atom_site_label_2
_geom_angle_atom_site_label_3
_geom_angle
C11 Ir1 C22 86.1(3)
C11 Ir1 N2 94.6(3)
C22 Ir1 N2 80.6(3)
C11 Ir1 N1 80.2(2)
C22 Ir1 N1 94.0(2)
N2 Ir1 N1 172.9(2)
C11 Ir1 N3 97.9(2)
C22 Ir1 N3 173.5(2)
N2 Ir1 N3 93.9(2)
N1 Ir1 N3 91.7(2)
C11 Ir1 O1 171.5(2)
C22 Ir1 O1 88.0(2)
N2 Ir1 O1 90.39(19)
N1 Ir1 O1 94.15(19)
N3 Ir1 O1 88.50(19)
C23 O1 Ir1 127.2(4)
C1 N1 C5 119.8(6)
C1 N1 Ir1 124.2(4)
C5 N1 Ir1 116.0(4)
C16 N2 C12 119.3(6)
C16 N2 Ir1 116.1(4)
C12 N2 Ir1 124.6(5)
C29 N3 C30 116.4(6)
C29 N3 Ir1 125.7(5)
C30 N3 Ir1 117.7(4)
N1 C1 C2 122.2(6)
N1 C1 H1 118.9
C2 C1 H1 118.9
C1 C2 C3 118.9(7)
C1 C2 H2 120.5
C3 C2 H2 120.5
C2 C3 C4 119.0(7)
C2 C3 H3 120.5
C4 C3 H3 120.5
C5 C4 C3 119.3(6)
C5 C4 H4 120.3
C3 C4 H4 120.3
N1 C5 C4 120.5(6)
N1 C5 C6 114.1(6)
C4 C5 C6 125.4(6)
C7 C6 C11 121.1(7)
C7 C6 C5 123.9(6)
C11 C6 C5 114.9(6)
C8 C7 C6 119.9(7)
C8 C7 H7 120.1
C6 C7 H7 120.1
C9 C8 C7 119.5(7)
C9 C8 H8 120.2
C7 C8 H8 120.2
C8 C9 C10 121.4(7)
C8 C9 H9 119.3
C10 C9 H9 119.3
C9 C10 C11 120.4(7)
C9 C10 H10 119.8
C11 C10 H10 119.8
C10 C11 C6 117.7(6)
C10 C11 Ir1 127.9(5)
C6 C11 Ir1 114.4(5)
N2 C12 C13 121.9(7)
N2 C12 H12 119.0
C13 C12 H12 119.0
C14 C13 C12 119.1(7)
C14 C13 H13 120.5
C12 C13 H13 120.5
C13 C14 C15 119.8(7)
C13 C14 H14 120.1
C15 C14 H14 120.1
C14 C15 C16 119.7(7)
C14 C15 H15 120.2
C16 C15 H15 120.2
N2 C16 C15 120.2(7)
N2 C16 C17 114.1(6)
C15 C16 C17 125.7(7)
C18 C17 C22 120.9(7)
C18 C17 C16 123.5(7)
C22 C17 C16 115.5(6)
C19 C18 C17 120.1(7)
C19 C18 H18 120.0
C17 C18 H18 120.0
C18 C19 C20 120.1(7)
C18 C19 H19 120.0
C20 C19 H19 120.0
C21 C20 C19 119.7(7)
C21 C20 H20 120.1
C19 C20 H20 120.1
C22 C21 C20 121.9(7)
C22 C21 H21 119.1
C20 C21 H21 119.1
C21 C22 C17 117.3(6)
C21 C22 Ir1 129.1(5)
C17 C22 Ir1 113.6(5)
O1 C23 C28 124.5(6)
O1 C23 C24 118.1(7)
C28 C23 C24 117.4(6)
C25 C24 C23 122.4(7)
C25 C24 H24 118.8
C23 C24 H24 118.8
C24 C25 C26 120.6(7)
C24 C25 H25 119.7
C26 C25 H25 119.7
C27 C26 C25 118.7(7)
C27 C26 H26 120.7
C25 C26 H26 120.7
C26 C27 C28 122.2(7)
C26 C27 H27 118.9
C28 C27 H27 118.9
C23 C28 C27 118.7(6)
C23 C28 C29 126.4(6)
C27 C28 C29 115.0(6)
N3 C29 C28 127.7(6)
N3 C29 H29 116.1
C28 C29 H29 116.1
N3 C30 C32 112.0(5)
N3 C30 C31 115.4(5)
C32 C30 C31 109.6(5)
N3 C30 H30 106.4
C32 C30 H30 106.4
C31 C30 H30 106.4
C30 C31 H31A 109.5
C30 C31 H31B 109.5
H31A C31 H31B 109.5
C30 C31 H31C 109.5
H31A C31 H31C 109.5
H31B C31 H31C 109.5
C33 C32 C37 119.6(7)
C33 C32 C30 122.2(6)
C37 C32 C30 117.9(6)
C32 C33 C34 119.8(7)
C32 C33 H33 120.1
C34 C33 H33 120.1
C35 C34 C33 120.0(7)
C35 C34 H34 120.0
C33 C34 H34 120.0
C34 C35 C36 120.3(7)
C34 C35 H35 119.9
C36 C35 H35 119.9
C35 C36 C37 120.4(7)
C35 C36 H36 119.8
C37 C36 H36 119.8
C36 C37 C32 119.8(7)
C36 C37 H37 120.1
C32 C37 H37 120.1
O2 C38 H38A 109.5
O2 C38 H38B 109.5
H38A C38 H38B 109.5
O2 C38 H38C 109.5
H38A C38 H38C 109.5
H38B C38 H38C 109.5
C38 O2 H2A 109.5
O3 C39 H39A 109.5
O3 C39 H39B 109.5
H39A C39 H39B 109.5
O3 C39 H39C 109.5
H39A C39 H39C 109.5
H39B C39 H39C 109.5
C39 O3 H3A 109.5
O4 C40 H40A 109.5
O4 C40 H40B 109.5
H40A C40 H40B 109.5
O4 C40 H40C 109.5
H40A C40 H40C 109.5
H40B C40 H40C 109.5
C40 O4 H4A 109.5

loop_
_geom_bond_atom_site_label_1
_geom_bond_atom_site_label_2
_geom_bond_distance
Ir1 C11 2.001(6)
Ir1 C22 2.006(6)
Ir1 N2 2.040(6)
Ir1 N1 2.041(5)
Ir1 N3 2.132(6)
Ir1 O1 2.145(4)
O1 C23 1.323(8)
N1 C1 1.347(9)
N1 C5 1.354(8)
N2 C16 1.356(9)
N2 C12 1.365(9)
N3 C29 1.274(8)
N3 C30 1.512(8)
C1 C2 1.376(10)
C1 H1 0.9500
C2 C3 1.383(10)
C2 H2 0.9500
C3 C4 1.402(10)
C3 H3 0.9500
C4 C5 1.389(9)
C4 H4 0.9500
C5 C6 1.455(9)
C6 C7 1.392(9)
C6 C11 1.416(9)
C7 C8 1.390(11)
C7 H7 0.9500
C8 C9 1.375(11)
C8 H8 0.9500
C9 C10 1.390(10)
C9 H9 0.9500
C10 C11 1.400(10)
C10 H10 0.9500
C12 C13 1.381(10)
C12 H12 0.9500
C13 C14 1.365(10)
C13 H13 0.9500
C14 C15 1.391(11)
C14 H14 0.9500
C15 C16 1.395(9)
C15 H15 0.9500
C16 C17 1.450(10)
C17 C18 1.394(10)
C17 C22 1.427(9)
C18 C19 1.380(11)
C18 H18 0.9500
C19 C20 1.396(11)
C19 H19 0.9500
C20 C21 1.394(10)
C20 H20 0.9500
C21 C22 1.387(9)
C21 H21 0.9500
C23 C28 1.410(10)
C23 C24 1.419(10)
C24 C25 1.359(10)
C24 H24 0.9500
C25 C26 1.390(11)
C25 H25 0.9500
C26 C27 1.376(11)
C26 H26 0.9500
C27 C28 1.418(9)
C27 H27 0.9500
C28 C29 1.465(10)
C29 H29 0.9500
C30 C32 1.522(9)
C30 C31 1.524(9)
C30 H30 1.0000
C31 H31A 0.9800
C31 H31B 0.9800
C31 H31C 0.9800
C32 C33 1.384(10)
C32 C37 1.387(9)
C33 C34 1.396(10)
C33 H33 0.9500
C34 C35 1.366(11)
C34 H34 0.9500
C35 C36 1.374(11)
C35 H35 0.9500
C36 C37 1.382(10)
C36 H36 0.9500
C37 H37 0.9500
C38 O2 1.439(10)
C38 H38A 0.9800
C38 H38B 0.9800
C38 H38C 0.9800
O2 H2A 0.8400
C39 O3 1.39(3)
C39 H39A 0.9800
C39 H39B 0.9800
C39 H39C 0.9800
O3 H3A 0.8400
C40 O4 1.385(14)
C40 H40A 0.9800
C40 H40B 0.9800
C40 H40C 0.9800
O4 H4A 0.8400

loop_
_geom_torsion_atom_site_label_1
_geom_torsion_atom_site_label_2
_geom_torsion_atom_site_label_3
_geom_torsion_atom_site_label_4
_geom_torsion
C22 Ir1 O1 C23 -172.6(5)
N2 Ir1 O1 C23 -92.0(5)
N1 Ir1 O1 C23 93.5(5)
N3 Ir1 O1 C23 1.8(5)
C11 Ir1 N1 C1 176.1(6)
C22 Ir1 N1 C1 -98.6(6)
N3 Ir1 N1 C1 78.3(6)
O1 Ir1 N1 C1 -10.3(6)
C11 Ir1 N1 C5 -5.6(5)
C22 Ir1 N1 C5 79.7(5)
N3 Ir1 N1 C5 -103.4(5)
O1 Ir1 N1 C5 168.0(5)
C11 Ir1 N2 C16 82.4(5)
C22 Ir1 N2 C16 -2.9(5)
N3 Ir1 N2 C16 -179.3(4)
O1 Ir1 N2 C16 -90.8(5)
C11 Ir1 N2 C12 -97.3(5)
C22 Ir1 N2 C12 177.4(6)
N3 Ir1 N2 C12 1.0(5)
O1 Ir1 N2 C12 89.5(5)
C11 Ir1 N3 C29 -175.9(5)
N2 Ir1 N3 C29 88.9(5)
N1 Ir1 N3 C29 -95.5(5)
O1 Ir1 N3 C29 -1.4(5)
C11 Ir1 N3 C30 8.8(5)
N2 Ir1 N3 C30 -86.4(4)
N1 Ir1 N3 C30 89.2(4)
O1 Ir1 N3 C30 -176.7(4)
C5 N1 C1 C2 0.5(10)
Ir1 N1 C1 C2 178.7(5)
N1 C1 C2 C3 -2.7(11)
C1 C2 C3 C4 1.6(11)
C2 C3 C4 C5 1.5(11)
C1 N1 C5 C4 2.7(10)
Ir1 N1 C5 C4 -175.6(5)
C1 N1 C5 C6 -176.4(6)
Ir1 N1 C5 C6 5.3(7)
C3 C4 C5 N1 -3.7(10)
C3 C4 C5 C6 175.3(7)
N1 C5 C6 C7 176.5(6)
C4 C5 C6 C7 -2.6(11)
N1 C5 C6 C11 -1.2(8)
C4 C5 C6 C11 179.7(6)
C11 C6 C7 C8 -1.0(10)
C5 C6 C7 C8 -178.6(6)
C6 C7 C8 C9 0.8(11)
C7 C8 C9 C10 -1.0(12)
C8 C9 C10 C11 1.3(12)
C9 C10 C11 C6 -1.4(10)
C9 C10 C11 Ir1 -178.5(6)
C7 C6 C11 C10 1.2(10)
C5 C6 C11 C10 179.0(6)
C7 C6 C11 Ir1 178.7(5)
C5 C6 C11 Ir1 -3.5(7)
C22 Ir1 C11 C10 87.2(6)
N2 Ir1 C11 C10 6.9(6)
N1 Ir1 C11 C10 -178.0(6)
N3 Ir1 C11 C10 -87.6(6)
C22 Ir1 C11 C6 -90.0(5)
N2 Ir1 C11 C6 -170.2(5)
N1 Ir1 C11 C6 4.8(5)
N3 Ir1 C11 C6 95.2(5)
C16 N2 C12 C13 -1.8(10)
Ir1 N2 C12 C13 177.8(5)
N2 C12 C13 C14 1.6(11)
C12 C13 C14 C15 0.0(11)
C13 C14 C15 C16 -1.4(10)
C12 N2 C16 C15 0.4(9)
Ir1 N2 C16 C15 -179.3(5)
C12 N2 C16 C17 -177.8(6)
Ir1 N2 C16 C17 2.5(7)
C14 C15 C16 N2 1.2(10)
C14 C15 C16 C17 179.2(6)
N2 C16 C17 C18 177.0(6)
C15 C16 C17 C18 -1.1(11)
N2 C16 C17 C22 -0.2(8)
C15 C16 C17 C22 -178.3(6)
C22 C17 C18 C19 -2.2(11)
C16 C17 C18 C19 -179.2(7)
C17 C18 C19 C20 3.1(12)
C18 C19 C20 C21 -3.0(12)
C19 C20 C21 C22 2.1(11)
C20 C21 C22 C17 -1.2(10)
C20 C21 C22 Ir1 179.6(5)
C18 C17 C22 C21 1.2(10)
C16 C17 C22 C21 178.5(6)
C18 C17 C22 Ir1 -179.4(5)
C16 C17 C22 Ir1 -2.2(7)
C11 Ir1 C22 C21 86.5(6)
N2 Ir1 C22 C21 -178.1(6)
N1 Ir1 C22 C21 6.6(6)
O1 Ir1 C22 C21 -87.4(6)
C11 Ir1 C22 C17 -92.7(5)
N2 Ir1 C22 C17 2.6(5)
N1 Ir1 C22 C17 -172.6(5)
O1 Ir1 C22 C17 93.4(5)
Ir1 O1 C23 C28 -1.0(9)
Ir1 O1 C23 C24 177.8(4)
O1 C23 C24 C25 -176.9(6)
C28 C23 C24 C25 2.0(10)
C23 C24 C25 C26 0.0(11)
C24 C25 C26 C27 -1.7(11)
C25 C26 C27 C28 1.5(11)
O1 C23 C28 C27 176.6(6)
C24 C23 C28 C27 -2.2(9)
O1 C23 C28 C29 -1.1(11)
C24 C23 C28 C29 -180.0(6)
C26 C27 C28 C23 0.5(10)
C26 C27 C28 C29 178.5(6)
C30 N3 C29 C28 175.5(6)
Ir1 N3 C29 C28 0.1(9)
C23 C28 C29 N3 1.6(11)
C27 C28 C29 N3 -176.2(6)
C29 N3 C30 C32 107.9(6)
Ir1 N3 C30 C32 -76.4(6)
C29 N3 C30 C31 -18.5(8)
Ir1 N3 C30 C31 157.3(5)
N3 C30 C32 C33 -37.7(9)
C31 C30 C32 C33 91.7(8)
N3 C30 C32 C37 147.7(6)
C31 C30 C32 C37 -82.8(7)
C37 C32 C33 C34 -2.2(10)
C30 C32 C33 C34 -176.7(6)
C32 C33 C34 C35 2.8(11)
C33 C34 C35 C36 -2.5(11)
C34 C35 C36 C37 1.7(11)
C35 C36 C37 C32 -1.1(11)
C33 C32 C37 C36 1.3(11)
C30 C32 C37 C36 176.1(6)
